data_7120683
loop_
_publ_author_name
'Nikolayenko, Varvara I.'
'Heyns, Anneli'
'Barbour, Len'

_publ_section_title
;
 Threading the needle: guest transport in a versatile 0D porous molecular
 crystal
;
_journal_name_full 'Chem. Commun.'
_journal_paper_doi 10.1039/C7CC06676G
_journal_year 2017
_chemical_formula_moiety '	C35.09 H43.26 Cl4 Cu2 N8 O1.09, 0.912(C H3 O)'
_chemical_formula_sum 'C36 H46 Cl4 Cu2 N8 O2'
_chemical_formula_weight 891.69
_chemical_name_common 1
_space_group_crystal_system monoclinic
_space_group_IT_number 14
_space_group_name_Hall '-P 2ybc'
_space_group_name_H-M_alt 'P 1 21/c 1'
_symmetry_space_group_name_Hall '-P 2ybc'
_symmetry_space_group_name_H-M 'P 1 21/c 1'
_atom_sites_solution_hydrogens geom
_audit_creation_method SHELXL-2016/6
_audit_update_record
;
2017-08-18 deposited with the CCDC.
2017-09-21 downloaded from the CCDC.
;
_cell_angle_alpha 90
_cell_angle_beta 99.441(2)
_cell_angle_gamma 90
_cell_formula_units_Z 2
_cell_length_a 8.4261(10)
_cell_length_b 10.7068(13)
_cell_length_c 21.974(3)
_cell_measurement_reflns_used 4118
_cell_measurement_temperature 100(2)
_cell_measurement_theta_max 28.08
_cell_measurement_theta_min 2.12
_cell_volume 1955.6(4)
_computing_cell_refinement 'SAINT (Bruker, 2016)'
_computing_data_collection 'APEX3 (Bruker, 2016)'
_computing_data_reduction 'SAINT (Bruker, 2016)'
_computing_structure_refinement 'SHELXL-2016/6 (Sheldrick, 2016)'
_computing_structure_solution 'SHELXL-2016/6 (Sheldrick, 2016)'
_diffrn_ambient_temperature 100(2)
_diffrn_measured_fraction_theta_full 0.963
_diffrn_measured_fraction_theta_max 0.866
_diffrn_measurement_device_type 'Bruker APEX CCD area -detector'
_diffrn_measurement_method \w
_diffrn_radiation_type MoK\a
_diffrn_radiation_wavelength 0.71073
_diffrn_reflns_av_R_equivalents 0.0316
_diffrn_reflns_av_unetI/netI 0.0587
_diffrn_reflns_Laue_measured_fraction_full 0.963
_diffrn_reflns_Laue_measured_fraction_max 0.866
_diffrn_reflns_limit_h_max 11
_diffrn_reflns_limit_h_min -10
_diffrn_reflns_limit_k_max 13
_diffrn_reflns_limit_k_min -8
_diffrn_reflns_limit_l_max 17
_diffrn_reflns_limit_l_min -27
_diffrn_reflns_number 8066
_diffrn_reflns_point_group_measured_fraction_full 0.963
_diffrn_reflns_point_group_measured_fraction_max 0.866
_diffrn_reflns_theta_full 25.242
_diffrn_reflns_theta_max 28.081
_diffrn_reflns_theta_min 2.122
_diffrn_source 'fine-focus sealed tube'
_exptl_absorpt_coefficient_mu 1.405
_exptl_absorpt_correction_T_max 0.9331
_exptl_absorpt_correction_T_min 0.8385
_exptl_absorpt_correction_type numerical
_exptl_absorpt_process_details 'SADABS, 2016'
_exptl_crystal_colour Green
_exptl_crystal_density_diffrn 1.514
_exptl_crystal_description Plate
_exptl_crystal_F_000 920
_exptl_crystal_size_max 0.130
_exptl_crystal_size_mid 0.080
_exptl_crystal_size_min 0.050
_refine_diff_density_max 1.033
_refine_diff_density_min -0.958
_refine_diff_density_rms 0.148
_refine_ls_extinction_method none
_refine_ls_goodness_of_fit_ref 1.025
_refine_ls_hydrogen_treatment constr
_refine_ls_matrix_type full
_refine_ls_number_parameters 260
_refine_ls_number_reflns 4121
_refine_ls_number_restraints 1
_refine_ls_restrained_S_all 1.025
_refine_ls_R_factor_all 0.0749
_refine_ls_R_factor_gt 0.0542
_refine_ls_shift/su_max 0.000
_refine_ls_shift/su_mean 0.000
_refine_ls_structure_factor_coef Fsqd
_refine_ls_weighting_details 'w=1/[\s^2^(Fo^2^)+(0.1216P)^2^] where P=(Fo^2^+2Fc^2^)/3'
_refine_ls_weighting_scheme calc
_refine_ls_wR_factor_gt 0.1602
_refine_ls_wR_factor_ref 0.1862
_reflns_Friedel_coverage 0.000
_reflns_number_gt 2999
_reflns_number_total 4121
_reflns_threshold_expression 'I > 2\s(I)'
_cod_data_source_file c7cc06676g2.cif
_cod_data_source_block 1
_cod_original_cell_volume 1955.5(4)
_cod_database_code 7120683
_shelx_shelxl_version_number 2016/6
_shelx_space_group_comment
;
The symmetry employed for this shelxl refinement is uniquely defined
by the following loop, which should always be used as a source of
symmetry information in preference to the above space-group names.
They are only intended as comments.
;
_shelx_estimated_absorpt_t_min 0.838
_shelx_estimated_absorpt_t_max 0.933

loop_
_space_group_symop_operation_xyz
'x, y, z'
'-x, y+1/2, -z+1/2'
'-x, -y, -z'
'x, -y-1/2, z-1/2'

loop_
_atom_site_label
_atom_site_type_symbol
_atom_site_fract_x
_atom_site_fract_y
_atom_site_fract_z
_atom_site_U_iso_or_equiv
_atom_site_adp_type
_atom_site_occupancy
_atom_site_site_symmetry_order
_atom_site_calc_flag
_atom_site_refinement_flags_posn
_atom_site_refinement_flags_adp
_atom_site_refinement_flags_occupancy
_atom_site_disorder_assembly
_atom_site_disorder_group
Cu1 Cu 0.02110(6) 0.77241(5) 0.40002(2) 0.0210(2) Uani 1 1 d . . . . .
Cl1 Cl 0.15039(13) 0.80449(10) 0.31831(4) 0.0230(3) Uani 1 1 d . . . . .
Cl2 Cl -0.12415(14) 0.64463(11) 0.45434(5) 0.0324(3) Uani 1 1 d . . . . .
N1 N 0.2225(5) 0.7259(3) 0.45498(14) 0.0187(8) Uani 1 1 d . . . . .
C8 C 0.7617(6) 0.7417(4) 0.70212(17) 0.0188(9) Uani 1 1 d . . . . .
H8 H 0.874912 0.743735 0.715174 0.023 Uiso 1 1 calc R U . . .
C9 C 0.6665(5) 0.8239(4) 0.72963(16) 0.0178(9) Uani 1 1 d . . . . .
C12 C 0.4319(5) 0.7331(4) 0.66586(17) 0.0170(9) Uani 1 1 d . . . . .
C5 C 0.5317(5) 0.6551(4) 0.63778(15) 0.0181(9) Uani 1 1 d . . . . .
N2 N 0.3962(4) 0.6435(3) 0.52985(13) 0.0175(7) Uani 1 1 d . . . . .
N4 N 0.1739(4) 1.1408(3) 0.64050(14) 0.0188(8) Uani 1 1 d . . . . .
C11 C 0.4997(5) 0.8181(4) 0.71149(15) 0.0174(9) Uani 1 1 d . . . . .
C2 C 0.4803(6) 0.7243(4) 0.49942(19) 0.0278(11) Uani 1 1 d . . . . .
H2 H 0.592176 0.742046 0.508498 0.033 Uiso 1 1 calc R U . . .
C6 C 0.6996(5) 0.6576(4) 0.65683(16) 0.0174(8) Uani 1 1 d . . . . .
N3 N 0.3329(4) 1.0078(3) 0.69635(14) 0.0191(8) Uani 1 1 d . . . . .
C10 C 0.7491(6) 0.9157(4) 0.77635(17) 0.0261(10) Uani 1 1 d . . . . .
H10A H 0.864459 0.897133 0.785078 0.039 Uiso 1 1 calc R U . . .
H10B H 0.703489 0.909019 0.814488 0.039 Uiso 1 1 calc R U . . .
H10C H 0.732956 1.000636 0.759888 0.039 Uiso 1 1 calc R U . . .
C4 C 0.4611(5) 0.5707(4) 0.58507(16) 0.0206(9) Uani 1 1 d . . . . .
H4A H 0.545367 0.513291 0.575221 0.025 Uiso 1 1 calc R U . . .
H4B H 0.374055 0.519665 0.597696 0.025 Uiso 1 1 calc R U . . .
C3 C 0.2408(5) 0.6468(4) 0.50156(16) 0.0174(8) Uani 1 1 d . . . . .
H3 H 0.156475 0.598600 0.513639 0.021 Uiso 1 1 calc R U . . .
C1 C 0.3720(6) 0.7741(4) 0.45364(19) 0.0277(11) Uani 1 1 d . . . . .
H1 H 0.396391 0.834104 0.424680 0.033 Uiso 1 1 calc R U . . .
C7 C 0.8121(6) 0.5718(4) 0.63024(18) 0.0231(9) Uani 1 1 d . . . . .
H7A H 0.923234 0.589813 0.649226 0.035 Uiso 1 1 calc R U . . .
H7B H 0.800000 0.584811 0.585572 0.035 Uiso 1 1 calc R U . . .
H7C H 0.786254 0.484857 0.638606 0.035 Uiso 1 1 calc R U . . .
C13 C 0.2510(6) 0.7287(4) 0.64732(18) 0.0228(9) Uani 1 1 d . . . . .
H13A H 0.216797 0.793356 0.616406 0.034 Uiso 1 1 calc R U . . .
H13B H 0.199968 0.743281 0.683672 0.034 Uiso 1 1 calc R U . . .
H13C H 0.219163 0.646424 0.629887 0.034 Uiso 1 1 calc R U . . .
C14 C 0.3926(6) 0.9067(4) 0.73983(16) 0.0215(9) Uani 1 1 d . . . . .
H14A H 0.300239 0.860122 0.751122 0.026 Uiso 1 1 calc R U . . .
H14B H 0.453928 0.943306 0.777963 0.026 Uiso 1 1 calc R U . . .
C17 C 0.1822(5) 1.0473(4) 0.68003(16) 0.0194(9) Uani 1 1 d . . . . .
H17 H 0.092171 1.012674 0.694938 0.023 Uiso 1 1 calc R U . . .
C15 C 0.4300(6) 1.0818(4) 0.66676(18) 0.0247(10) Uani 1 1 d . . . . .
H15 H 0.543619 1.077065 0.669976 0.030 Uiso 1 1 calc R U . . .
C16 C 0.3297(6) 1.1626(4) 0.63212(18) 0.0267(10) Uani 1 1 d . . . . .
H16 H 0.362128 1.224959 0.605960 0.032 Uiso 1 1 calc R U . . .
O1A O -0.0488(9) 1.0278(6) 0.5449(3) 0.042(2) Uani 0.544(10) 1 d D . P A 1
C1A C -0.165(2) 0.9353(18) 0.5474(9) 0.060(6) Uani 0.544(10) 1 d D . P A 1
H1A1 H -0.130382 0.857224 0.530385 0.089 Uiso 0.544(10) 1 calc R U P A 1
H1A2 H -0.267708 0.961949 0.523104 0.089 Uiso 0.544(10) 1 calc R U P A 1
H1A3 H -0.178955 0.922063 0.590325 0.089 Uiso 0.544(10) 1 calc R U P A 1
O1B O 0.0500(11) 1.1260(8) 0.4419(3) 0.036(2) Uani 0.456(10) 1 d . . P A 2
C1B C 0.202(2) 1.0690(15) 0.4354(8) 0.034(4) Uani 0.456(10) 1 d . . P A 2
H1B1 H 0.270208 1.130515 0.418773 0.052 Uiso 0.456(10) 1 calc R U P A 2
H1B2 H 0.183323 0.997740 0.407106 0.052 Uiso 0.456(10) 1 calc R U P A 2
H1B3 H 0.256955 1.040235 0.475765 0.052 Uiso 0.456(10) 1 calc R U P A 2

loop_
_atom_site_aniso_label
_atom_site_aniso_U_11
_atom_site_aniso_U_22
_atom_site_aniso_U_33
_atom_site_aniso_U_23
_atom_site_aniso_U_13
_atom_site_aniso_U_12
Cu1 0.0224(4) 0.0252(3) 0.0166(3) 0.00759(18) 0.0068(2) 0.0028(2)
Cl1 0.0249(6) 0.0298(6) 0.0159(4) 0.0032(4) 0.0084(4) 0.0036(5)
Cl2 0.0256(7) 0.0320(6) 0.0399(6) 0.0230(5) 0.0066(5) -0.0008(5)
N1 0.025(2) 0.0172(17) 0.0151(15) 0.0018(12) 0.0069(14) -0.0003(15)
C8 0.021(3) 0.018(2) 0.0169(17) 0.0045(15) 0.0020(16) -0.0008(17)
C9 0.027(3) 0.0107(18) 0.0149(16) 0.0029(14) 0.0027(15) 0.0014(17)
C12 0.024(3) 0.0132(19) 0.0140(16) 0.0045(14) 0.0024(15) 0.0012(17)
C5 0.031(3) 0.0115(19) 0.0126(16) 0.0023(14) 0.0063(15) -0.0027(17)
N2 0.025(2) 0.0150(17) 0.0127(14) -0.0027(12) 0.0026(12) -0.0010(15)
N4 0.025(2) 0.0149(17) 0.0188(15) 0.0041(13) 0.0089(13) 0.0052(15)
C11 0.029(3) 0.0132(19) 0.0106(15) 0.0064(14) 0.0064(15) 0.0046(18)
C2 0.024(3) 0.039(3) 0.022(2) 0.0048(18) 0.0066(18) -0.004(2)
C6 0.023(2) 0.0144(19) 0.0157(16) 0.0034(14) 0.0044(15) 0.0038(17)
N3 0.026(2) 0.0146(17) 0.0193(15) 0.0032(13) 0.0115(13) 0.0072(15)
C10 0.045(3) 0.015(2) 0.0179(18) -0.0030(16) 0.0027(17) 0.000(2)
C4 0.026(3) 0.016(2) 0.0185(17) 0.0005(15) 0.0014(15) 0.0027(18)
C3 0.023(2) 0.0112(19) 0.0175(17) -0.0014(14) 0.0005(15) 0.0009(17)
C1 0.031(3) 0.034(3) 0.0197(19) 0.0112(17) 0.0065(18) -0.001(2)
C7 0.024(3) 0.019(2) 0.0263(19) -0.0053(16) 0.0053(17) 0.0016(19)
C13 0.022(3) 0.026(2) 0.0206(19) 0.0009(16) 0.0036(16) -0.0008(19)
C14 0.036(3) 0.017(2) 0.0137(16) 0.0041(15) 0.0095(16) 0.0088(19)
C17 0.027(3) 0.0143(19) 0.0193(17) 0.0019(15) 0.0094(15) 0.0029(18)
C15 0.024(3) 0.026(2) 0.0265(19) 0.0112(17) 0.0091(17) 0.005(2)
C16 0.037(3) 0.021(2) 0.025(2) 0.0064(17) 0.0156(19) 0.001(2)
O1A 0.053(5) 0.028(4) 0.044(4) -0.013(3) 0.007(3) -0.005(3)
C1A 0.046(11) 0.061(10) 0.075(12) -0.040(9) 0.018(8) -0.033(8)
O1B 0.032(6) 0.041(5) 0.035(4) -0.004(3) 0.004(3) 0.009(4)
C1B 0.043(11) 0.018(6) 0.041(8) 0.000(5) 0.005(7) 0.009(6)

loop_
_atom_type_symbol
_atom_type_description
_atom_type_scat_dispersion_real
_atom_type_scat_dispersion_imag
_atom_type_scat_source
C C 0.0033 0.0016 'International Tables Vol C Tables 4.2.6.8 and 6.1.1.4'
H H 0.0000 0.0000 'International Tables Vol C Tables 4.2.6.8 and 6.1.1.4'
N N 0.0061 0.0033 'International Tables Vol C Tables 4.2.6.8 and 6.1.1.4'
O O 0.0106 0.0060 'International Tables Vol C Tables 4.2.6.8 and 6.1.1.4'
Cl Cl 0.1484 0.1585 'International Tables Vol C Tables 4.2.6.8 and 6.1.1.4'
Cu Cu 0.3201 1.2651 'International Tables Vol C Tables 4.2.6.8 and 6.1.1.4'

loop_
_geom_angle_atom_site_label_1
_geom_angle_atom_site_label_2
_geom_angle_atom_site_label_3
_geom_angle
_geom_angle_site_symmetry_1
_geom_angle_site_symmetry_3
N4 Cu1 N1 164.50(14) 3_576 .
N4 Cu1 Cl1 92.52(9) 3_576 .
N1 Cu1 Cl1 92.63(10) . .
N4 Cu1 Cl2 92.28(10) 3_576 .
N1 Cu1 Cl2 90.55(10) . .
Cl1 Cu1 Cl2 149.96(5) . .
C3 N1 C1 105.6(4) . .
C3 N1 Cu1 127.9(3) . .
C1 N1 Cu1 126.4(3) . .
C6 C8 C9 123.2(4) . .
C6 C8 H8 118.4 . .
C9 C8 H8 118.4 . .
C8 C9 C11 118.1(4) . .
C8 C9 C10 118.2(4) . .
C11 C9 C10 123.6(4) . .
C5 C12 C11 119.9(4) . .
C5 C12 C13 121.0(4) . .
C11 C12 C13 119.1(4) . .
C12 C5 C6 120.3(4) . .
C12 C5 C4 120.3(4) . .
C6 C5 C4 119.3(4) . .
C3 N2 C2 107.5(3) . .
C3 N2 C4 126.4(3) . .
C2 N2 C4 126.1(4) . .
C17 N4 C16 105.5(4) . .
C17 N4 Cu1 127.3(3) . 3_576
C16 N4 Cu1 127.2(3) . 3_576
C9 C11 C12 120.3(4) . .
C9 C11 C14 119.6(4) . .
C12 C11 C14 120.1(4) . .
C1 C2 N2 105.9(4) . .
C1 C2 H2 127.1 . .
N2 C2 H2 127.1 . .
C8 C6 C5 118.1(4) . .
C8 C6 C7 119.3(4) . .
C5 C6 C7 122.6(4) . .
C17 N3 C15 107.7(3) . .
C17 N3 C14 128.1(4) . .
C15 N3 C14 124.2(4) . .
C9 C10 H10A 109.5 . .
C9 C10 H10B 109.5 . .
H10A C10 H10B 109.5 . .
C9 C10 H10C 109.5 . .
H10A C10 H10C 109.5 . .
H10B C10 H10C 109.5 . .
N2 C4 C5 111.2(3) . .
N2 C4 H4A 109.4 . .
C5 C4 H4A 109.4 . .
N2 C4 H4B 109.4 . .
C5 C4 H4B 109.4 . .
H4A C4 H4B 108.0 . .
N1 C3 N2 110.7(4) . .
N1 C3 H3 124.7 . .
N2 C3 H3 124.7 . .
C2 C1 N1 110.3(4) . .
C2 C1 H1 124.9 . .
N1 C1 H1 124.9 . .
C6 C7 H7A 109.5 . .
C6 C7 H7B 109.5 . .
H7A C7 H7B 109.5 . .
C6 C7 H7C 109.5 . .
H7A C7 H7C 109.5 . .
H7B C7 H7C 109.5 . .
C12 C13 H13A 109.5 . .
C12 C13 H13B 109.5 . .
H13A C13 H13B 109.5 . .
C12 C13 H13C 109.5 . .
H13A C13 H13C 109.5 . .
H13B C13 H13C 109.5 . .
N3 C14 C11 110.9(3) . .
N3 C14 H14A 109.5 . .
C11 C14 H14A 109.5 . .
N3 C14 H14B 109.5 . .
C11 C14 H14B 109.5 . .
H14A C14 H14B 108.0 . .
N4 C17 N3 111.4(4) . .
N4 C17 H17 124.3 . .
N3 C17 H17 124.3 . .
C16 C15 N3 105.6(4) . .
C16 C15 H15 127.2 . .
N3 C15 H15 127.2 . .
C15 C16 N4 109.8(4) . .
C15 C16 H16 125.1 . .
N4 C16 H16 125.1 . .
O1A C1A H1A1 109.5 . .
O1A C1A H1A2 109.5 . .
H1A1 C1A H1A2 109.5 . .
O1A C1A H1A3 109.5 . .
H1A1 C1A H1A3 109.5 . .
H1A2 C1A H1A3 109.5 . .
O1B C1B H1B1 109.5 . .
O1B C1B H1B2 109.5 . .
H1B1 C1B H1B2 109.5 . .
O1B C1B H1B3 109.5 . .
H1B1 C1B H1B3 109.5 . .
H1B2 C1B H1B3 109.5 . .

loop_
_geom_bond_atom_site_label_1
_geom_bond_atom_site_label_2
_geom_bond_distance
_geom_bond_site_symmetry_2
Cu1 N4 1.968(4) 3_576
Cu1 N1 1.979(4) .
Cu1 Cl1 2.2739(10) .
Cu1 Cl2 2.2964(11) .
N1 C3 1.318(5) .
N1 C1 1.366(6) .
C8 C6 1.381(6) .
C8 C9 1.393(6) .
C8 H8 0.9500 .
C9 C11 1.399(6) .
C9 C10 1.507(5) .
C12 C5 1.399(6) .
C12 C11 1.404(6) .
C12 C13 1.512(6) .
C5 C6 1.408(6) .
C5 C4 1.512(5) .
N2 C3 1.355(5) .
N2 C2 1.361(6) .
N2 C4 1.470(5) .
N4 C17 1.320(5) .
N4 C16 1.376(6) .
C11 C14 1.512(5) .
C2 C1 1.352(7) .
C2 H2 0.9500 .
C6 C7 1.505(6) .
N3 C17 1.330(5) .
N3 C15 1.376(5) .
N3 C14 1.476(5) .
C10 H10A 0.9800 .
C10 H10B 0.9800 .
C10 H10C 0.9800 .
C4 H4A 0.9900 .
C4 H4B 0.9900 .
C3 H3 0.9500 .
C1 H1 0.9500 .
C7 H7A 0.9800 .
C7 H7B 0.9800 .
C7 H7C 0.9800 .
C13 H13A 0.9800 .
C13 H13B 0.9800 .
C13 H13C 0.9800 .
C14 H14A 0.9900 .
C14 H14B 0.9900 .
C17 H17 0.9500 .
C15 C16 1.353(6) .
C15 H15 0.9500 .
C16 H16 0.9500 .
O1A C1A 1.401(9) .
C1A H1A1 0.9800 .
C1A H1A2 0.9800 .
C1A H1A3 0.9800 .
O1B C1B 1.45(2) .
C1B H1B1 0.9800 .
C1B H1B2 0.9800 .
C1B H1B3 0.9800 .

loop_
_geom_hbond_atom_site_label_D
_geom_hbond_atom_site_label_H
_geom_hbond_atom_site_label_A
_geom_hbond_distance_DH
_geom_hbond_distance_HA
_geom_hbond_distance_DA
_geom_hbond_angle_DHA
_geom_hbond_site_symmetry_A
C4 H4B Cl2 0.99 2.84 3.650(5) 139.9 3_566
C3 H3 Cl2 0.95 2.55 3.080(4) 115.1 .
C3 H3 Cl2 0.95 2.72 3.457(4) 134.6 3_566
C14 H14A Cl1 0.99 2.74 3.662(4) 155.7 4_576
C15 H15 Cl1 0.95 2.85 3.703(5) 150.5 3_676
C16 H16 Cl2 0.95 2.62 3.129(5) 114.1 3_576
C1A H1A1 Cl2 0.98 2.83 3.771(17) 161.3 .
C1B H1B2 Cl1 0.98 2.83 3.802(17) 174.0 .

loop_
_geom_torsion_atom_site_label_1
_geom_torsion_atom_site_label_2
_geom_torsion_atom_site_label_3
_geom_torsion_atom_site_label_4
_geom_torsion
_geom_torsion_site_symmetry_1
C6 C8 C9 C11 1.8(6) .
C6 C8 C9 C10 -177.1(3) .
C11 C12 C5 C6 2.6(5) .
C13 C12 C5 C6 -178.0(3) .
C11 C12 C5 C4 -175.1(3) .
C13 C12 C5 C4 4.3(5) .
C8 C9 C11 C12 -1.3(5) .
C10 C9 C11 C12 177.5(3) .
C8 C9 C11 C14 -179.3(3) .
C10 C9 C11 C14 -0.5(5) .
C5 C12 C11 C9 -0.8(5) .
C13 C12 C11 C9 179.8(3) .
C5 C12 C11 C14 177.2(3) .
C13 C12 C11 C14 -2.2(5) .
C3 N2 C2 C1 0.2(5) .
C4 N2 C2 C1 -177.2(4) .
C9 C8 C6 C5 -0.1(6) .
C9 C8 C6 C7 -179.5(3) .
C12 C5 C6 C8 -2.2(5) .
C4 C5 C6 C8 175.5(3) .
C12 C5 C6 C7 177.3(4) .
C4 C5 C6 C7 -5.1(5) .
C3 N2 C4 C5 -117.9(4) .
C2 N2 C4 C5 59.0(5) .
C12 C5 C4 N2 67.7(5) .
C6 C5 C4 N2 -110.0(4) .
C1 N1 C3 N2 0.2(4) .
Cu1 N1 C3 N2 -177.4(2) .
C2 N2 C3 N1 -0.2(4) .
C4 N2 C3 N1 177.1(3) .
N2 C2 C1 N1 -0.1(5) .
C3 N1 C1 C2 -0.1(5) .
Cu1 N1 C1 C2 177.5(3) .
C17 N3 C14 C11 130.3(4) .
C15 N3 C14 C11 -52.1(5) .
C9 C11 C14 N3 103.9(4) .
C12 C11 C14 N3 -74.1(5) .
C16 N4 C17 N3 -0.9(4) .
Cu1 N4 C17 N3 177.4(2) 3_576
C15 N3 C17 N4 1.4(5) .
C14 N3 C17 N4 179.3(3) .
C17 N3 C15 C16 -1.3(5) .
C14 N3 C15 C16 -179.3(3) .
N3 C15 C16 N4 0.8(5) .
C17 N4 C16 C15 0.0(5) .
Cu1 N4 C16 C15 -178.3(3) 3_576
